data_2223274
loop_
_publ_author_name
'Jin, Mei-Fang'
'Zhu, Bao-Yong'

_publ_section_title
;
 Ethyl 3-[2-(<i>p</i>-toluenesulfonamido)phenyl]acrylate
;
_journal_coeditor_code BG2295
_journal_issue 10
_journal_name_full 'Acta Crystallographica Section E'
_journal_page_first o2312
_journal_paper_doi 10.1107/S1600536809034163
_journal_volume 65
_journal_year 2009
_chemical_formula_iupac 'C18 H19 N O4 S'
_chemical_formula_moiety 'C18 H19 N O4 S'
_chemical_formula_sum 'C18 H19 N O4 S'
_chemical_formula_weight 345.40
_chemical_name_systematic
;
Ethyl 3-[2-(<i>p</i>-toluenesulfonamido)phenyl]acrylate
;
_space_group_IT_number 2
_symmetry_cell_setting triclinic
_symmetry_space_group_name_Hall '-P 1'
_symmetry_space_group_name_H-M 'P -1'
_atom_sites_solution_hydrogens geom
_atom_sites_solution_primary direct
_atom_sites_solution_secondary difmap
_cell_angle_alpha 81.182(5)
_cell_angle_beta 70.895(4)
_cell_angle_gamma 86.604(5)
_cell_formula_units_Z 2
_cell_length_a 8.001(4)
_cell_length_b 10.245(5)
_cell_length_c 11.402(5)
_cell_measurement_reflns_used 8607
_cell_measurement_temperature 291(2)
_cell_measurement_theta_max 29.1785
_cell_measurement_theta_min 2.7465
_cell_volume 872.7(7)
_computing_cell_refinement '<i>CrysAlis Pro</i> (Oxford Diffraction, 2006)'
_computing_data_collection '<i>CrysAlis Pro</i> (Oxford Diffraction, 2006)'
_computing_data_reduction '<i>CrysAlis Pro</i> (Oxford Diffraction, 2006)'
_computing_molecular_graphics 'ORTEP-3 for Windows (Farrugia, 1997) and CAMERON (Pearce & Watkin, 1993)'
_computing_publication_material 'WinGX (Farrugia, 1999)'
_computing_structure_refinement 'SHELXL97 (Sheldrick, 2008)'
_computing_structure_solution 'SHELXS97 (Sheldrick, 2008)'
_diffrn_ambient_temperature 291(2)
_diffrn_detector_area_resol_mean 15.9149
_diffrn_measured_fraction_theta_full 0.997
_diffrn_measured_fraction_theta_max 0.997
_diffrn_measurement_device_type 'Oxford Diffraction Gemini S Ultra'
_diffrn_measurement_method \w
_diffrn_radiation_monochromator graphite
_diffrn_radiation_source 'fine-focus sealed tube'
_diffrn_radiation_type MoK\a
_diffrn_radiation_wavelength 0.71073
_diffrn_reflns_av_R_equivalents 0.0202
_diffrn_reflns_av_sigmaI/netI 0.0181
_diffrn_reflns_limit_h_max 9
_diffrn_reflns_limit_h_min -9
_diffrn_reflns_limit_k_max 12
_diffrn_reflns_limit_k_min -12
_diffrn_reflns_limit_l_max 14
_diffrn_reflns_limit_l_min -14
_diffrn_reflns_number 15343
_diffrn_reflns_theta_full 26.37
_diffrn_reflns_theta_max 26.37
_diffrn_reflns_theta_min 2.75
_exptl_absorpt_coefficient_mu 0.206
_exptl_absorpt_correction_T_max 0.93
_exptl_absorpt_correction_T_min 0.91
_exptl_absorpt_correction_type multi-scan
_exptl_absorpt_process_details '(SADABS; Bruker, 2001)'
_exptl_crystal_colour colourless
_exptl_crystal_density_diffrn 1.314
_exptl_crystal_density_method 'not measured'
_exptl_crystal_description block
_exptl_crystal_F_000 364
_exptl_crystal_size_max 0.46
_exptl_crystal_size_mid 0.43
_exptl_crystal_size_min 0.38
_refine_diff_density_max 0.240
_refine_diff_density_min -0.276
_refine_ls_extinction_method none
_refine_ls_goodness_of_fit_ref 1.184
_refine_ls_hydrogen_treatment constr
_refine_ls_matrix_type full
_refine_ls_number_parameters 219
_refine_ls_number_reflns 3553
_refine_ls_number_restraints 0
_refine_ls_restrained_S_all 1.184
_refine_ls_R_factor_all 0.0546
_refine_ls_R_factor_gt 0.0438
_refine_ls_shift/su_max 0.000
_refine_ls_shift/su_mean 0.000
_refine_ls_structure_factor_coef Fsqd
_refine_ls_weighting_details 'calc w=1/[\s^2^(Fo^2^)+(0.0903P)^2^] where P=(Fo^2^+2Fc^2^)/3'
_refine_ls_weighting_scheme calc
_refine_ls_wR_factor_gt 0.1415
_refine_ls_wR_factor_ref 0.1470
_reflns_number_gt 2784
_reflns_number_total 3553
_reflns_threshold_expression I>2\s(I)
_cod_data_source_file bg2295.cif
_cod_data_source_block I
_cod_original_cell_volume 872.7(8)
_cod_database_code 2223274
_cod_database_fobs_code 2223274

loop_
_symmetry_equiv_pos_as_xyz
'x, y, z'
'-x, -y, -z'

loop_
_atom_site_type_symbol
_atom_site_label
_atom_site_fract_x
_atom_site_fract_y
_atom_site_fract_z
_atom_site_U_iso_or_equiv
_atom_site_adp_type
_atom_site_calc_flag
_atom_site_refinement_flags
_atom_site_occupancy
_atom_site_disorder_assembly
_atom_site_disorder_group
S S1 0.72847(6) 0.25225(4) 0.25492(5) 0.0646(2) Uani d . 1 . .
O O1 0.70944(18) 0.19430(14) 0.38058(14) 0.0831(5) Uani d . 1 . .
O O2 0.86898(18) 0.21412(15) 0.15094(16) 0.0947(5) Uani d . 1 . .
O O3 0.4015(2) 0.67440(14) 0.03433(11) 0.0782(4) Uani d . 1 . .
O O4 0.2137(2) 0.78869(13) 0.17227(12) 0.0891(5) Uani d . 1 . .
N N1 0.54807(18) 0.22083(13) 0.22784(12) 0.0526(4) Uani d . 1 . .
H H1 0.5561 0.2476 0.1454 0.063 Uiso d R 1 . .
C C1 0.7190(4) 0.8460(2) 0.2182(3) 0.1029(8) Uani d . 1 . .
H H1A 0.8038 0.8833 0.1408 0.154 Uiso calc R 1 . .
H H1B 0.7451 0.8732 0.2872 0.154 Uiso calc R 1 . .
H H1C 0.6024 0.8761 0.2198 0.154 Uiso calc R 1 . .
C C2 0.7276(3) 0.69829(19) 0.22896(18) 0.0662(5) Uani d . 1 . .
C C3 0.7857(3) 0.6372(2) 0.12236(19) 0.0740(6) Uani d . 1 . .
H H3 0.8228 0.6888 0.0440 0.089 Uiso calc R 1 . .
C C4 0.7895(3) 0.5024(2) 0.12980(18) 0.0690(5) Uani d . 1 . .
H H4 0.8275 0.4629 0.0571 0.083 Uiso calc R 1 . .
C C5 0.7361(2) 0.42488(17) 0.24668(16) 0.0548(4) Uani d . 1 . .
C C6 0.6821(2) 0.4838(2) 0.35380(17) 0.0640(5) Uani d . 1 . .
H H6 0.6484 0.4326 0.4324 0.077 Uiso calc R 1 . .
C C7 0.6786(3) 0.6198(2) 0.34324(19) 0.0706(5) Uani d . 1 . .
H H7 0.6419 0.6595 0.4158 0.085 Uiso calc R 1 . .
C C8 0.3783(2) 0.22505(15) 0.32128(13) 0.0459(4) Uani d . 1 . .
C C9 0.3306(2) 0.11643(16) 0.41448(14) 0.0533(4) Uani d . 1 . .
H H9 0.4105 0.0470 0.4163 0.064 Uiso calc R 1 . .
C C10 0.1657(2) 0.11117(18) 0.50398(15) 0.0598(5) Uani d . 1 . .
H H10 0.1346 0.0386 0.5663 0.072 Uiso calc R 1 . .
C C11 0.0473(2) 0.21322(19) 0.50108(16) 0.0643(5) Uani d . 1 . .
H H11 -0.0647 0.2091 0.5609 0.077 Uiso calc R 1 . .
C C12 0.0937(2) 0.32127(18) 0.41022(16) 0.0578(4) Uani d . 1 . .
H H12 0.0122 0.3897 0.4095 0.069 Uiso calc R 1 . .
C C13 0.2609(2) 0.33082(15) 0.31862(13) 0.0461(4) Uani d . 1 . .
C C14 0.3083(2) 0.44882(16) 0.22402(14) 0.0494(4) Uani d . 1 . .
H H14 0.4004 0.4398 0.1505 0.059 Uiso calc R 1 . .
C C15 0.2336(3) 0.56488(18) 0.23341(15) 0.0671(5) Uani d . 1 . .
H H15 0.1397 0.5761 0.3052 0.080 Uiso calc R 1 . .
C C16 0.2919(3) 0.67872(17) 0.13510(15) 0.0592(5) Uani d . 1 . .
C C17 0.2604(4) 0.9087(2) 0.08528(19) 0.1009(9) Uani d . 1 . .
H H17A 0.3855 0.9073 0.0380 0.121 Uiso calc R 1 . .
H H17B 0.1945 0.9160 0.0266 0.121 Uiso calc R 1 . .
C C18 0.2205(4) 1.0191(2) 0.1528(2) 0.0906(7) Uani d . 1 . .
H H18A 0.2421 1.0994 0.0947 0.136 Uiso calc R 1 . .
H H18B 0.2941 1.0158 0.2049 0.136 Uiso calc R 1 . .
H H18C 0.0985 1.0162 0.2042 0.136 Uiso calc R 1 . .

loop_
_atom_site_aniso_label
_atom_site_aniso_U_11
_atom_site_aniso_U_22
_atom_site_aniso_U_33
_atom_site_aniso_U_12
_atom_site_aniso_U_13
_atom_site_aniso_U_23
S1 0.0528(3) 0.0488(3) 0.0846(4) 0.0071(2) -0.0191(2) 0.0037(2)
O1 0.0854(10) 0.0685(9) 0.1021(11) -0.0082(7) -0.0561(9) 0.0283(8)
O2 0.0584(8) 0.0700(10) 0.1324(13) 0.0181(7) -0.0011(8) -0.0179(9)
O3 0.1002(10) 0.0654(9) 0.0459(7) 0.0207(7) -0.0027(7) 0.0068(6)
O4 0.1339(13) 0.0402(7) 0.0584(8) 0.0133(7) 0.0093(8) 0.0022(6)
N1 0.0575(8) 0.0454(7) 0.0484(7) 0.0050(6) -0.0125(6) 0.0007(6)
C1 0.153(2) 0.0586(13) 0.1080(18) -0.0072(14) -0.0580(17) -0.0062(13)
C2 0.0749(12) 0.0547(11) 0.0725(12) -0.0066(9) -0.0297(10) -0.0035(9)
C3 0.0894(14) 0.0598(12) 0.0637(11) -0.0128(10) -0.0193(10) 0.0107(9)
C4 0.0772(13) 0.0585(11) 0.0595(11) -0.0064(9) -0.0077(9) -0.0030(9)
C5 0.0429(9) 0.0537(10) 0.0604(10) -0.0024(7) -0.0112(7) 0.0031(8)
C6 0.0629(11) 0.0661(12) 0.0553(10) -0.0075(9) -0.0140(8) 0.0063(9)
C7 0.0790(13) 0.0664(13) 0.0641(11) -0.0047(10) -0.0171(10) -0.0138(9)
C8 0.0542(9) 0.0409(8) 0.0429(8) -0.0037(7) -0.0170(7) -0.0030(6)
C9 0.0689(11) 0.0417(9) 0.0497(9) -0.0031(8) -0.0232(8) 0.0023(7)
C10 0.0731(12) 0.0512(10) 0.0521(9) -0.0173(9) -0.0202(9) 0.0082(7)
C11 0.0575(10) 0.0652(12) 0.0594(10) -0.0140(9) -0.0078(8) 0.0042(9)
C12 0.0506(9) 0.0557(10) 0.0614(10) -0.0013(8) -0.0151(8) 0.0025(8)
C13 0.0504(9) 0.0438(9) 0.0433(8) -0.0033(7) -0.0169(7) 0.0008(6)
C14 0.0536(9) 0.0459(9) 0.0429(8) 0.0040(7) -0.0121(7) 0.0013(6)
C15 0.0839(13) 0.0472(10) 0.0487(9) 0.0063(9) 0.0029(9) 0.0008(8)
C16 0.0737(12) 0.0467(10) 0.0475(9) 0.0056(8) -0.0093(8) -0.0025(7)
C17 0.166(2) 0.0426(11) 0.0665(13) -0.0021(13) -0.0062(14) 0.0073(9)
C18 0.128(2) 0.0522(12) 0.0851(15) -0.0036(12) -0.0264(14) -0.0070(11)

loop_
_atom_type_symbol
_atom_type_description
_atom_type_scat_dispersion_real
_atom_type_scat_dispersion_imag
_atom_type_scat_source
C C 0.0033 0.0016 'International Tables Vol C Tables 4.2.6.8 and 6.1.1.4'
H H 0.0000 0.0000 'International Tables Vol C Tables 4.2.6.8 and 6.1.1.4'
N N 0.0061 0.0033 'International Tables Vol C Tables 4.2.6.8 and 6.1.1.4'
O O 0.0106 0.0060 'International Tables Vol C Tables 4.2.6.8 and 6.1.1.4'
S S 0.1246 0.1234 'International Tables Vol C Tables 4.2.6.8 and 6.1.1.4'

loop_
_geom_angle_atom_site_label_1
_geom_angle_atom_site_label_2
_geom_angle_atom_site_label_3
_geom_angle_site_symmetry_1
_geom_angle_site_symmetry_3
_geom_angle
_geom_angle_publ_flag
O1 S1 O2 . . 121.53(10) ?
O1 S1 N1 . . 107.04(8) ?
O2 S1 N1 . . 104.81(9) ?
O1 S1 C5 . . 108.14(9) ?
O2 S1 C5 . . 107.81(8) ?
N1 S1 C5 . . 106.63(7) ?
C16 O4 C17 . . 117.49(15) ?
C8 N1 S1 . . 121.54(11) ?
C8 N1 H1 . . 118.1 ?
S1 N1 H1 . . 111.8 ?
C2 C1 H1A . . 109.5 ?
C2 C1 H1B . . 109.5 ?
H1A C1 H1B . . 109.5 ?
C2 C1 H1C . . 109.5 ?
H1A C1 H1C . . 109.5 ?
H1B C1 H1C . . 109.5 ?
C7 C2 C3 . . 118.06(19) ?
C7 C2 C1 . . 121.61(19) ?
C3 C2 C1 . . 120.33(18) ?
C4 C3 C2 . . 121.34(18) ?
C4 C3 H3 . . 119.3 ?
C2 C3 H3 . . 119.3 ?
C3 C4 C5 . . 119.55(19) ?
C3 C4 H4 . . 120.2 ?
C5 C4 H4 . . 120.2 ?
C6 C5 C4 . . 119.91(17) ?
C6 C5 S1 . . 120.91(13) ?
C4 C5 S1 . . 119.11(14) ?
C5 C6 C7 . . 119.18(17) ?
C5 C6 H6 . . 120.4 ?
C7 C6 H6 . . 120.4 ?
C2 C7 C6 . . 121.93(18) ?
C2 C7 H7 . . 119.0 ?
C6 C7 H7 . . 119.0 ?
C9 C8 C13 . . 120.45(15) ?
C9 C8 N1 . . 117.27(15) ?
C13 C8 N1 . . 122.25(13) ?
C10 C9 C8 . . 120.32(16) ?
C10 C9 H9 . . 119.8 ?
C8 C9 H9 . . 119.8 ?
C11 C10 C9 . . 119.93(16) ?
C11 C10 H10 . . 120.0 ?
C9 C10 H10 . . 120.0 ?
C12 C11 C10 . . 120.17(17) ?
C12 C11 H11 . . 119.9 ?
C10 C11 H11 . . 119.9 ?
C11 C12 C13 . . 121.51(17) ?
C11 C12 H12 . . 119.2 ?
C13 C12 H12 . . 119.2 ?
C8 C13 C12 . . 117.60(14) ?
C8 C13 C14 . . 122.03(14) ?
C12 C13 C14 . . 120.38(15) ?
C15 C14 C13 . . 126.10(15) ?
C15 C14 H14 . . 116.9 ?
C13 C14 H14 . . 116.9 ?
C14 C15 C16 . . 122.61(16) ?
C14 C15 H15 . . 118.7 ?
C16 C15 H15 . . 118.7 ?
O3 C16 O4 . . 123.41(17) ?
O3 C16 C15 . . 124.92(17) ?
O4 C16 C15 . . 111.63(15) ?
C18 C17 O4 . . 109.33(17) ?
C18 C17 H17A . . 109.8 ?
O4 C17 H17A . . 109.8 ?
C18 C17 H17B . . 109.8 ?
O4 C17 H17B . . 109.8 ?
H17A C17 H17B . . 108.3 ?
C17 C18 H18A . . 109.5 ?
C17 C18 H18B . . 109.5 ?
H18A C18 H18B . . 109.5 ?
C17 C18 H18C . . 109.5 ?
H18A C18 H18C . . 109.5 ?
H18B C18 H18C . . 109.5 ?

loop_
_geom_bond_atom_site_label_1
_geom_bond_atom_site_label_2
_geom_bond_site_symmetry_2
_geom_bond_distance
_geom_bond_publ_flag
S1 O1 . 1.4268(15) ?
S1 O2 . 1.4282(15) ?
S1 N1 . 1.6308(16) ?
S1 C5 . 1.760(2) ?
O3 C16 . 1.201(2) ?
O4 C16 . 1.315(2) ?
O4 C17 . 1.440(2) ?
N1 C8 . 1.429(2) ?
N1 H1 . 0.9203 ?
C1 C2 . 1.499(3) ?
C1 H1A . 0.9600 ?
C1 H1B . 0.9600 ?
C1 H1C . 0.9600 ?
C2 C7 . 1.371(3) ?
C2 C3 . 1.383(3) ?
C3 C4 . 1.371(3) ?
C3 H3 . 0.9300 ?
C4 C5 . 1.390(2) ?
C4 H4 . 0.9300 ?
C5 C6 . 1.376(3) ?
C6 C7 . 1.380(3) ?
C6 H6 . 0.9300 ?
C7 H7 . 0.9300 ?
C8 C9 . 1.391(2) ?
C8 C13 . 1.395(2) ?
C9 C10 . 1.377(2) ?
C9 H9 . 0.9300 ?
C10 C11 . 1.373(3) ?
C10 H10 . 0.9300 ?
C11 C12 . 1.372(2) ?
C11 H11 . 0.9300 ?
C12 C13 . 1.400(2) ?
C12 H12 . 0.9300 ?
C13 C14 . 1.468(2) ?
C14 C15 . 1.302(2) ?
C14 H14 . 0.9300 ?
C15 C16 . 1.468(2) ?
C15 H15 . 0.9300 ?
C17 C18 . 1.427(3) ?
C17 H17A . 0.9700 ?
C17 H17B . 0.9700 ?
C18 H18A . 0.9600 ?
C18 H18B . 0.9600 ?
C18 H18C . 0.9600 ?

loop_
_geom_hbond_atom_site_label_D
_geom_hbond_atom_site_label_H
_geom_hbond_atom_site_label_A
_geom_hbond_site_symmetry_A
_geom_hbond_distance_DH
_geom_hbond_distance_HA
_geom_hbond_distance_DA
_geom_hbond_angle_DHA
N1 H1 O3 2_665 0.92 2.01 2.920(2) 171.6

loop_
_cod_related_entry_id
_cod_related_entry_database
_cod_related_entry_code
1 ChemSpider 24743195
